data_7131920
loop_
_publ_author_name
'Kynman, Amy E.'
'Christodoulou, Stella'
'Ouellette, Erik T.'
'Peterson, Appie'
'Kelly, Sheridon'
'Maron, Laurent'
'Arnold, Polly Louise'

_publ_section_title
;
 Photocatalytic dechlorination of unactivated chlorocarbons including PVC
 using organolanthanide complexes
;
_journal_name_full 'Chemical Communications'
_journal_paper_doi 10.1039/D3CC02906A
_journal_year 2023
_chemical_formula_moiety 'C36 H52 Cl2 Sm2'
_chemical_formula_sum 'C36 H52 Cl2 Sm2'
_chemical_formula_weight 856.37
_chemical_properties_physical Air-sensitive,Moisture-sensitive
_space_group_crystal_system monoclinic
_space_group_IT_number 14
_space_group_name_Hall '-P 2yn'
_space_group_name_H-M_alt 'P 1 21/n 1'
_atom_sites_solution_hydrogens geom
_atom_sites_solution_primary dual
_atom_sites_solution_secondary difmap
_audit_creation_date 2022-09-21
_audit_creation_method
;
Olex2 1.3
(compiled 2020.11.12 svn.r5f609507 for OlexSys, GUI svn.r6408)
;
_audit_update_record
;
2023-02-02 deposited with the CCDC.	2023-07-24 downloaded from the CCDC.
;
_cell_angle_alpha 90
_cell_angle_beta 91.674(5)
_cell_angle_gamma 90
_cell_formula_units_Z 2
_cell_length_a 8.5346(12)
_cell_length_b 10.3557(14)
_cell_length_c 19.111(3)
_cell_measurement_reflns_used 25987
_cell_measurement_temperature 100
_cell_measurement_theta_max 29.144
_cell_measurement_theta_min 2.294
_cell_volume 1688.3(4)
_computing_cell_refinement 'SAINT V8.38A Bruker, Madison WI'
_computing_data_collection 'Bruker APEX3 Bruker, Madison WI'
_computing_data_reduction 'SAINT V8.38A Bruker, Madison WI'
_computing_molecular_graphics 'Olex2 1.3 (Dolomanov et al., 2009)'
_computing_publication_material 'Olex2 1.3 (Dolomanov et al., 2009)'
_computing_structure_refinement 'SHELXL 2014/7 (Sheldrick, 2015)'
_computing_structure_solution 'SHELXT 2014/5 (Sheldrick, 2014)'
_diffrn_ambient_temperature 100
_diffrn_detector_area_resol_mean 10.42
_diffrn_measured_fraction_theta_full 0.999
_diffrn_measured_fraction_theta_max 0.998
_diffrn_measurement_device_type 'Bruker D8 with PHOTON-II CPAD detector'
_diffrn_measurement_method '\f and \w shutterless scans'
_diffrn_radiation_monochromator 'silicon 111'
_diffrn_radiation_type synchrotron
_diffrn_radiation_wavelength 0.7288
_diffrn_reflns_av_R_equivalents 0.0807
_diffrn_reflns_av_unetI/netI 0.0554
_diffrn_reflns_Laue_measured_fraction_full 0.999
_diffrn_reflns_Laue_measured_fraction_max 0.998
_diffrn_reflns_limit_h_max 11
_diffrn_reflns_limit_h_min -11
_diffrn_reflns_limit_k_max 13
_diffrn_reflns_limit_k_min -13
_diffrn_reflns_limit_l_max 25
_diffrn_reflns_limit_l_min -25
_diffrn_reflns_number 25987
_diffrn_reflns_point_group_measured_fraction_full 0.999
_diffrn_reflns_point_group_measured_fraction_max 0.998
_diffrn_reflns_theta_full 25.930
_diffrn_reflns_theta_max 29.144
_diffrn_reflns_theta_min 2.294
_diffrn_source 'Advanced Light Source, station 12.2.1'
_diffrn_standards_number 0
_exptl_absorpt_coefficient_mu 3.859
_exptl_absorpt_correction_T_max 0.7458
_exptl_absorpt_correction_T_min 0.5825
_exptl_absorpt_correction_type multi-scan
_exptl_absorpt_process_details
;
SADABS-2016/2 (Bruker,2016/2) was used for absorption correction.
wR2(int) was 0.1245 before and 0.1025 after correction.
The Ratio of minimum to maximum transmission is 0.7810.
The \l/2 correction factor is Not present.
;
_exptl_crystal_colour orange
_exptl_crystal_colour_primary orange
_exptl_crystal_density_diffrn 1.684
_exptl_crystal_description block
_exptl_crystal_F_000 852
_exptl_crystal_preparation Luminescent
_exptl_crystal_size_max 0.2
_exptl_crystal_size_mid 0.1
_exptl_crystal_size_min 0.1
_refine_diff_density_max 0.847
_refine_diff_density_min -1.115
_refine_diff_density_rms 0.201
_refine_ls_extinction_method none
_refine_ls_goodness_of_fit_ref 1.037
_refine_ls_hydrogen_treatment constr
_refine_ls_matrix_type full
_refine_ls_number_parameters 189
_refine_ls_number_reflns 4208
_refine_ls_number_restraints 0
_refine_ls_restrained_S_all 1.037
_refine_ls_R_factor_all 0.0419
_refine_ls_R_factor_gt 0.0349
_refine_ls_shift/su_max 0.001
_refine_ls_shift/su_mean 0.000
_refine_ls_structure_factor_coef Fsqd
_refine_ls_weighting_details 'w=1/[\s^2^(Fo^2^)+(0.0509P)^2^] where P=(Fo^2^+2Fc^2^)/3'
_refine_ls_weighting_scheme calc
_refine_ls_wR_factor_gt 0.0902
_refine_ls_wR_factor_ref 0.0940
_reflns_Friedel_coverage 0.000
_reflns_number_gt 3597
_reflns_number_total 4208
_reflns_threshold_expression 'I > 2\s(I)'
_cod_data_source_file d3cc02906a2.cif
_cod_data_source_block ak460_0m
_cod_original_cell_volume 1688.4(4)
_cod_database_code 7131920
_shelx_shelxl_version_number 2014/7
_shelx_space_group_comment
;
The symmetry employed for this shelxl refinement is uniquely defined
by the following loop, which should always be used as a source of
symmetry information in preference to the above space-group names.
They are only intended as comments.
;
_shelx_estimated_absorpt_t_max 0.699
_shelx_estimated_absorpt_t_min 0.512
_olex2_refinement_description
;
1. Fixed Uiso
 At 1.2 times of:
  All C(H) groups
 At 1.5 times of:
  All C(H,H,H) groups
2.a Aromatic/amide H refined with riding coordinates:
 C1(H1), C6(H6)
2.b Idealised Me refined as rotating group:
 C12(H12A,H12B,H12C), C17(H17A,H17B,H17C), C16(H16A,H16B,H16C), C14(H14A,H14B,
 H14C), C13(H13A,H13B,H13C), C18(H18A,H18B,H18C), C11(H11A,H11B,H11C), C15(H15A,
 H15B,H15C)
;
_olex2_submission_special_instructions 'No special instructions were received'

loop_
_space_group_symop_operation_xyz
'x, y, z'
'-x+1/2, y+1/2, -z+1/2'
'-x, -y, -z'
'x-1/2, -y-1/2, z-1/2'

loop_
_atom_site_label
_atom_site_type_symbol
_atom_site_fract_x
_atom_site_fract_y
_atom_site_fract_z
_atom_site_U_iso_or_equiv
_atom_site_adp_type
_atom_site_occupancy
_atom_site_site_symmetry_order
_atom_site_calc_flag
_atom_site_refinement_flags_posn
_atom_site_refinement_flags_adp
_atom_site_refinement_flags_occupancy
_atom_site_disorder_assembly
_atom_site_disorder_group
Sm1 Sm 0.41590(2) 0.37952(2) 0.58061(2) 0.01099(8) Uani 1 1 d . . . . .
Cl1 Cl 0.69492(11) 0.47942(8) 0.53385(4) 0.01432(19) Uani 1 1 d . . . . .
C1 C 0.3060(5) 0.3751(3) 0.7076(2) 0.0165(8) Uani 1 1 d . . . . .
H1 H 0.2761 0.2917 0.7231 0.020 Uiso 1 1 calc R U . . .
C8 C 0.2819(5) 0.1414(4) 0.5824(2) 0.0164(8) Uani 1 1 d . . . . .
C12 C 0.2345(5) 0.6988(4) 0.6267(2) 0.0197(8) Uani 1 1 d . . . . .
H12A H 0.3108 0.7684 0.6344 0.030 Uiso 1 1 calc R U . . .
H12B H 0.1356 0.7221 0.6483 0.030 Uiso 1 1 calc R U . . .
H12C H 0.2162 0.6857 0.5764 0.030 Uiso 1 1 calc R U . . .
C17 C 0.4955(5) 0.0628(4) 0.6735(2) 0.0226(9) Uani 1 1 d . . . . .
H17A H 0.5939 0.1034 0.6895 0.034 Uiso 1 1 calc R U . . .
H17B H 0.5122 -0.0301 0.6673 0.034 Uiso 1 1 calc R U . . .
H17C H 0.4154 0.0767 0.7084 0.034 Uiso 1 1 calc R U . . .
C9 C 0.4425(5) 0.1210(3) 0.6056(2) 0.0164(8) Uani 1 1 d . . . . .
C4 C 0.4513(4) 0.5561(4) 0.68787(18) 0.0139(7) Uani 1 1 d . . . . .
C3 C 0.2970(5) 0.5760(4) 0.65925(18) 0.0142(7) Uani 1 1 d . . . . .
C10 C 0.5396(5) 0.1497(4) 0.5484(2) 0.0159(8) Uani 1 1 d . . . . .
C5 C 0.4558(5) 0.4308(4) 0.71733(18) 0.0150(8) Uani 1 1 d . . . . .
C16 C 0.1397(6) 0.1024(4) 0.6221(3) 0.0240(10) Uani 1 1 d . . . . .
H16A H 0.1618 0.1118 0.6725 0.036 Uiso 1 1 calc R U . . .
H16B H 0.1136 0.0122 0.6115 0.036 Uiso 1 1 calc R U . . .
H16C H 0.0511 0.1579 0.6082 0.036 Uiso 1 1 calc R U . . .
C7 C 0.2824(4) 0.1827(4) 0.51226(19) 0.0150(7) Uani 1 1 d . . . . .
C2 C 0.2074(4) 0.4636(4) 0.6711(2) 0.0172(8) Uani 1 1 d . . . . .
C6 C 0.4404(5) 0.1868(4) 0.4915(2) 0.0169(8) Uani 1 1 d . . . . .
H6 H 0.4742 0.2107 0.4464 0.020 Uiso 1 1 calc R U . . .
C14 C 0.5948(6) 0.3747(4) 0.7573(2) 0.0218(9) Uani 1 1 d . . . . .
H14A H 0.5740 0.2840 0.7684 0.033 Uiso 1 1 calc R U . . .
H14B H 0.6128 0.4233 0.8008 0.033 Uiso 1 1 calc R U . . .
H14C H 0.6880 0.3804 0.7287 0.033 Uiso 1 1 calc R U . . .
C13 C 0.5828(5) 0.6523(4) 0.6945(2) 0.0216(9) Uani 1 1 d . . . . .
H13A H 0.6726 0.6213 0.6685 0.032 Uiso 1 1 calc R U . . .
H13B H 0.6137 0.6627 0.7440 0.032 Uiso 1 1 calc R U . . .
H13C H 0.5479 0.7356 0.6754 0.032 Uiso 1 1 calc R U . . .
C18 C 0.7154(5) 0.1334(4) 0.5493(3) 0.0224(9) Uani 1 1 d . . . . .
H18A H 0.7636 0.2102 0.5291 0.034 Uiso 1 1 calc R U . . .
H18B H 0.7423 0.0572 0.5216 0.034 Uiso 1 1 calc R U . . .
H18C H 0.7543 0.1220 0.5976 0.034 Uiso 1 1 calc R U . . .
C11 C 0.0377(5) 0.4452(5) 0.6500(2) 0.0259(9) Uani 1 1 d . . . . .
H11A H 0.0273 0.4396 0.5989 0.039 Uiso 1 1 calc R U . . .
H11B H -0.0235 0.5186 0.6665 0.039 Uiso 1 1 calc R U . . .
H11C H -0.0013 0.3654 0.6708 0.039 Uiso 1 1 calc R U . . .
C15 C 0.1390(5) 0.2078(4) 0.4670(2) 0.0214(8) Uani 1 1 d . . . . .
H15A H 0.0728 0.2718 0.4896 0.032 Uiso 1 1 calc R U . . .
H15B H 0.0802 0.1272 0.4603 0.032 Uiso 1 1 calc R U . . .
H15C H 0.1705 0.2407 0.4214 0.032 Uiso 1 1 calc R U . . .

loop_
_atom_site_aniso_label
_atom_site_aniso_U_11
_atom_site_aniso_U_22
_atom_site_aniso_U_33
_atom_site_aniso_U_23
_atom_site_aniso_U_13
_atom_site_aniso_U_12
Sm1 0.01139(13) 0.01206(12) 0.00951(12) 0.00007(6) 0.00016(8) -0.00072(7)
Cl1 0.0121(4) 0.0167(4) 0.0141(4) 0.0013(3) -0.0010(3) -0.0006(3)
C1 0.019(2) 0.021(2) 0.0094(18) -0.0003(13) 0.0006(15) -0.0007(15)
C8 0.016(2) 0.0151(18) 0.018(2) -0.0004(14) 0.0008(16) -0.0044(15)
C12 0.021(2) 0.024(2) 0.0131(18) -0.0021(15) -0.0013(15) 0.0089(17)
C17 0.024(2) 0.019(2) 0.025(2) 0.0082(17) -0.0038(18) -0.0008(17)
C9 0.017(2) 0.0134(19) 0.019(2) 0.0020(14) -0.0023(16) -0.0023(14)
C4 0.0162(19) 0.0176(19) 0.0080(16) -0.0030(14) 0.0022(14) -0.0016(15)
C3 0.017(2) 0.0165(18) 0.0090(17) -0.0024(14) 0.0003(14) 0.0053(16)
C10 0.0110(19) 0.0134(17) 0.023(2) -0.0004(15) -0.0003(15) 0.0014(15)
C5 0.017(2) 0.0205(19) 0.0078(16) -0.0021(14) 0.0030(14) 0.0023(16)
C16 0.020(2) 0.028(2) 0.025(2) -0.0001(17) 0.0025(18) -0.0116(18)
C7 0.0156(19) 0.0117(17) 0.0173(18) -0.0021(14) -0.0025(15) -0.0039(15)
C2 0.0130(19) 0.023(2) 0.0154(19) -0.0018(15) 0.0012(15) -0.0015(16)
C6 0.020(2) 0.0162(18) 0.0143(18) -0.0035(15) 0.0004(15) -0.0029(16)
C14 0.024(2) 0.024(2) 0.018(2) 0.0020(15) -0.0029(18) 0.0017(16)
C13 0.026(2) 0.022(2) 0.017(2) -0.0019(16) -0.0021(17) -0.0032(18)
C18 0.012(2) 0.020(2) 0.035(3) 0.0017(17) 0.0027(18) 0.0049(16)
C11 0.014(2) 0.040(3) 0.024(2) -0.0040(19) -0.0014(17) 0.0013(19)
C15 0.021(2) 0.020(2) 0.023(2) -0.0030(16) -0.0054(16) -0.0042(17)

loop_
_atom_type_symbol
_atom_type_description
_atom_type_scat_dispersion_real
_atom_type_scat_dispersion_imag
_atom_type_scat_source
C C 0.0034 0.0017 'Calculated using XDISP in WinGX (Farrugia, 1999)'
H H 0.0000 0.0000 'Calculated using XDISP in WinGX (Farrugia, 1999)'
Cl Cl 0.1549 0.1679 'Calculated using XDISP in WinGX (Farrugia, 1999)'
Sm Sm -0.0953 3.6119 'Calculated using XDISP in WinGX (Farrugia, 1999)'

loop_
_geom_angle_atom_site_label_1
_geom_angle_atom_site_label_2
_geom_angle_atom_site_label_3
_geom_angle
_geom_angle_site_symmetry_1
_geom_angle_site_symmetry_3
_geom_angle_publ_flag
Cl1 Sm1 Cl1 79.94(3) . 3_666 ?
C1 Sm1 Cl1 129.67(9) . . ?
C1 Sm1 Cl1 127.95(9) . 3_666 ?
C1 Sm1 C8 79.08(12) . . ?
C1 Sm1 C9 81.45(12) . . ?
C1 Sm1 C4 50.15(11) . . ?
C1 Sm1 C3 50.14(11) . . ?
C1 Sm1 C10 110.48(12) . . ?
C1 Sm1 C5 30.81(12) . . ?
C1 Sm1 C7 106.31(12) . . ?
C1 Sm1 C2 31.01(12) . . ?
C1 Sm1 C6 128.35(12) . . ?
C8 Sm1 Cl1 110.73(9) . 3_666 ?
C8 Sm1 Cl1 135.17(9) . . ?
C8 Sm1 C9 30.74(12) . . ?
C8 Sm1 C4 128.98(11) . . ?
C8 Sm1 C3 120.24(12) . . ?
C9 Sm1 Cl1 132.81(9) . 3_666 ?
C9 Sm1 Cl1 110.81(10) . . ?
C9 Sm1 C4 120.95(12) . . ?
C9 Sm1 C3 131.52(12) . . ?
C4 Sm1 Cl1 85.16(8) . . ?
C4 Sm1 Cl1 105.33(8) . 3_666 ?
C3 Sm1 Cl1 103.59(9) . . ?
C3 Sm1 Cl1 85.31(8) . 3_666 ?
C3 Sm1 C4 30.05(11) . . ?
C10 Sm1 Cl1 114.43(9) . 3_666 ?
C10 Sm1 Cl1 84.81(9) . . ?
C10 Sm1 C8 50.71(13) . . ?
C10 Sm1 C9 30.46(13) . . ?
C10 Sm1 C4 136.38(12) . . ?
C10 Sm1 C3 159.83(12) . . ?
C5 Sm1 Cl1 134.09(9) . 3_666 ?
C5 Sm1 Cl1 98.90(9) . . ?
C5 Sm1 C8 102.06(12) . . ?
C5 Sm1 C9 90.94(12) . . ?
C5 Sm1 C4 30.13(11) . . ?
C5 Sm1 C3 49.96(11) . . ?
C5 Sm1 C10 111.11(12) . . ?
C7 Sm1 Cl1 83.39(8) . 3_666 ?
C7 Sm1 Cl1 119.21(9) . . ?
C7 Sm1 C8 30.32(12) . . ?
C7 Sm1 C9 50.64(12) . . ?
C7 Sm1 C4 155.46(12) . . ?
C7 Sm1 C3 132.70(12) . . ?
C7 Sm1 C10 51.17(12) . . ?
C7 Sm1 C5 132.20(12) . . ?
C7 Sm1 C2 106.55(12) . . ?
C2 Sm1 Cl1 133.20(9) . . ?
C2 Sm1 Cl1 96.95(9) . 3_666 ?
C2 Sm1 C8 89.94(12) . . ?
C2 Sm1 C9 105.14(13) . . ?
C2 Sm1 C4 50.29(11) . . ?
C2 Sm1 C3 30.30(12) . . ?
C2 Sm1 C10 135.56(12) . . ?
C2 Sm1 C5 50.96(12) . . ?
C6 Sm1 Cl1 85.46(9) . 3_666 ?
C6 Sm1 Cl1 89.39(9) . . ?
C6 Sm1 C8 50.42(12) . . ?
C6 Sm1 C9 50.36(12) . . ?
C6 Sm1 C4 166.80(12) . . ?
C6 Sm1 C3 162.49(12) . . ?
C6 Sm1 C10 30.77(12) . . ?
C6 Sm1 C5 140.37(12) . . ?
C6 Sm1 C7 31.03(12) . . ?
C6 Sm1 C2 137.23(12) . . ?
Sm1 Cl1 Sm1 100.06(3) . 3_666 ?
Sm1 C1 H1 114.2 . . ?
C5 C1 Sm1 76.6(2) . . ?
C5 C1 H1 125.6 . . ?
C5 C1 C2 108.9(3) . . ?
C2 C1 Sm1 75.9(2) . . ?
C2 C1 H1 125.6 . . ?
C9 C8 Sm1 75.0(2) . . ?
C9 C8 C16 125.4(4) . . ?
C16 C8 Sm1 126.6(3) . . ?
C7 C8 Sm1 72.5(2) . . ?
C7 C8 C9 107.9(4) . . ?
C7 C8 C16 125.9(4) . . ?
H12A C12 H12B 109.5 . . ?
H12A C12 H12C 109.5 . . ?
H12B C12 H12C 109.5 . . ?
C3 C12 H12A 109.5 . . ?
C3 C12 H12B 109.5 . . ?
C3 C12 H12C 109.5 . . ?
H17A C17 H17B 109.5 . . ?
H17A C17 H17C 109.5 . . ?
H17B C17 H17C 109.5 . . ?
C9 C17 H17A 109.5 . . ?
C9 C17 H17B 109.5 . . ?
C9 C17 H17C 109.5 . . ?
C8 C9 Sm1 74.3(2) . . ?
C8 C9 C17 126.0(4) . . ?
C17 C9 Sm1 124.8(3) . . ?
C10 C9 Sm1 73.0(2) . . ?
C10 C9 C8 107.7(4) . . ?
C10 C9 C17 125.8(4) . . ?
C3 C4 Sm1 74.4(2) . . ?
C3 C4 C13 128.0(4) . . ?
C5 C4 Sm1 71.9(2) . . ?
C5 C4 C3 107.5(3) . . ?
C5 C4 C13 124.2(4) . . ?
C13 C4 Sm1 124.6(3) . . ?
C12 C3 Sm1 122.2(2) . . ?
C4 C3 Sm1 75.6(2) . . ?
C4 C3 C12 126.4(4) . . ?
C2 C3 Sm1 71.8(2) . . ?
C2 C3 C12 125.0(4) . . ?
C2 C3 C4 108.5(3) . . ?
C9 C10 Sm1 76.5(2) . . ?
C9 C10 C18 124.7(4) . . ?
C6 C10 Sm1 72.8(2) . . ?
C6 C10 C9 107.4(4) . . ?
C6 C10 C18 127.8(4) . . ?
C18 C10 Sm1 119.7(2) . . ?
C1 C5 Sm1 72.6(2) . . ?
C1 C5 C4 108.0(3) . . ?
C1 C5 C14 127.3(4) . . ?
C4 C5 Sm1 78.0(2) . . ?
C4 C5 C14 124.5(4) . . ?
C14 C5 Sm1 119.6(3) . . ?
C8 C16 H16A 109.5 . . ?
C8 C16 H16B 109.5 . . ?
C8 C16 H16C 109.5 . . ?
H16A C16 H16B 109.5 . . ?
H16A C16 H16C 109.5 . . ?
H16B C16 H16C 109.5 . . ?
C8 C7 Sm1 77.2(2) . . ?
C8 C7 C6 107.8(3) . . ?
C8 C7 C15 125.2(4) . . ?
C6 C7 Sm1 73.6(2) . . ?
C6 C7 C15 126.8(3) . . ?
C15 C7 Sm1 118.7(2) . . ?
C1 C2 Sm1 73.1(2) . . ?
C1 C2 C3 107.2(3) . . ?
C1 C2 C11 127.2(4) . . ?
C3 C2 Sm1 77.9(2) . . ?
C3 C2 C11 125.6(4) . . ?
C11 C2 Sm1 116.1(3) . . ?
Sm1 C6 H6 114.9 . . ?
C10 C6 Sm1 76.4(2) . . ?
C10 C6 C7 109.3(3) . . ?
C10 C6 H6 125.4 . . ?
C7 C6 Sm1 75.4(2) . . ?
C7 C6 H6 125.4 . . ?
C5 C14 H14A 109.5 . . ?
C5 C14 H14B 109.5 . . ?
C5 C14 H14C 109.5 . . ?
H14A C14 H14B 109.5 . . ?
H14A C14 H14C 109.5 . . ?
H14B C14 H14C 109.5 . . ?
C4 C13 H13A 109.5 . . ?
C4 C13 H13B 109.5 . . ?
C4 C13 H13C 109.5 . . ?
H13A C13 H13B 109.5 . . ?
H13A C13 H13C 109.5 . . ?
H13B C13 H13C 109.5 . . ?
C10 C18 H18A 109.5 . . ?
C10 C18 H18B 109.5 . . ?
C10 C18 H18C 109.5 . . ?
H18A C18 H18B 109.5 . . ?
H18A C18 H18C 109.5 . . ?
H18B C18 H18C 109.5 . . ?
C2 C11 H11A 109.5 . . ?
C2 C11 H11B 109.5 . . ?
C2 C11 H11C 109.5 . . ?
H11A C11 H11B 109.5 . . ?
H11A C11 H11C 109.5 . . ?
H11B C11 H11C 109.5 . . ?
C7 C15 H15A 109.5 . . ?
C7 C15 H15B 109.5 . . ?
C7 C15 H15C 109.5 . . ?
H15A C15 H15B 109.5 . . ?
H15A C15 H15C 109.5 . . ?
H15B C15 H15C 109.5 . . ?

loop_
_geom_bond_atom_site_label_1
_geom_bond_atom_site_label_2
_geom_bond_distance
_geom_bond_site_symmetry_2
_geom_bond_publ_flag
Sm1 Cl1 2.7684(10) . ?
Sm1 Cl1 2.7736(9) 3_666 ?
Sm1 C1 2.628(4) . ?
Sm1 C8 2.719(4) . ?
Sm1 C9 2.728(3) . ?
Sm1 C4 2.757(4) . ?
Sm1 C3 2.742(4) . ?
Sm1 C10 2.682(4) . ?
Sm1 C5 2.678(4) . ?
Sm1 C7 2.660(4) . ?
Sm1 C2 2.664(4) . ?
Sm1 C6 2.636(4) . ?
Cl1 Sm1 2.7736(9) 3_666 ?
C1 H1 0.9500 . ?
C1 C5 1.411(6) . ?
C1 C2 1.415(5) . ?
C8 C9 1.443(6) . ?
C8 C16 1.505(6) . ?
C8 C7 1.408(5) . ?
C12 H12A 0.9800 . ?
C12 H12B 0.9800 . ?
C12 H12C 0.9800 . ?
C12 C3 1.506(5) . ?
C17 H17A 0.9800 . ?
C17 H17B 0.9800 . ?
C17 H17C 0.9800 . ?
C17 C9 1.489(5) . ?
C9 C10 1.422(6) . ?
C4 C3 1.426(5) . ?
C4 C5 1.415(5) . ?
C4 C13 1.503(6) . ?
C3 C2 1.415(5) . ?
C10 C6 1.412(5) . ?
C10 C18 1.509(6) . ?
C5 C14 1.508(6) . ?
C16 H16A 0.9800 . ?
C16 H16B 0.9800 . ?
C16 H16C 0.9800 . ?
C7 C6 1.417(5) . ?
C7 C15 1.501(5) . ?
C2 C11 1.505(5) . ?
C6 H6 0.9500 . ?
C14 H14A 0.9800 . ?
C14 H14B 0.9800 . ?
C14 H14C 0.9800 . ?
C13 H13A 0.9800 . ?
C13 H13B 0.9800 . ?
C13 H13C 0.9800 . ?
C18 H18A 0.9800 . ?
C18 H18B 0.9800 . ?
C18 H18C 0.9800 . ?
C11 H11A 0.9800 . ?
C11 H11B 0.9800 . ?
C11 H11C 0.9800 . ?
C15 H15A 0.9800 . ?
C15 H15B 0.9800 . ?
C15 H15C 0.9800 . ?

loop_
_geom_torsion_atom_site_label_1
_geom_torsion_atom_site_label_2
_geom_torsion_atom_site_label_3
_geom_torsion_atom_site_label_4
_geom_torsion
_geom_torsion_site_symmetry_1
_geom_torsion_site_symmetry_2
_geom_torsion_site_symmetry_3
_geom_torsion_site_symmetry_4
_geom_torsion_publ_flag
Sm1 C1 C5 C4 70.7(3) . . . . ?
Sm1 C1 C5 C14 -114.3(4) . . . . ?
Sm1 C1 C2 C3 -71.1(3) . . . . ?
Sm1 C1 C2 C11 110.3(4) . . . . ?
Sm1 C8 C9 C17 121.9(4) . . . . ?
Sm1 C8 C9 C10 -65.9(3) . . . . ?
Sm1 C8 C7 C6 67.8(3) . . . . ?
Sm1 C8 C7 C15 -116.3(4) . . . . ?
Sm1 C9 C10 C6 -66.8(3) . . . . ?
Sm1 C9 C10 C18 117.0(4) . . . . ?
Sm1 C4 C3 C12 -119.6(4) . . . . ?
Sm1 C4 C3 C2 64.8(3) . . . . ?
Sm1 C4 C5 C1 -67.1(3) . . . . ?
Sm1 C4 C5 C14 117.8(4) . . . . ?
Sm1 C3 C2 C1 67.8(3) . . . . ?
Sm1 C3 C2 C11 -113.6(4) . . . . ?
Sm1 C10 C6 C7 -68.9(3) . . . . ?
Sm1 C7 C6 C10 69.6(3) . . . . ?
C8 C9 C10 Sm1 66.7(3) . . . . ?
C8 C9 C10 C6 -0.1(4) . . . . ?
C8 C9 C10 C18 -176.3(3) . . . . ?
C8 C7 C6 Sm1 -70.3(3) . . . . ?
C8 C7 C6 C10 -0.6(4) . . . . ?
C12 C3 C2 Sm1 117.0(3) . . . . ?
C12 C3 C2 C1 -175.2(3) . . . . ?
C12 C3 C2 C11 3.4(6) . . . . ?
C17 C9 C10 Sm1 -121.1(4) . . . . ?
C17 C9 C10 C6 172.1(4) . . . . ?
C17 C9 C10 C18 -4.1(6) . . . . ?
C9 C8 C7 Sm1 -67.2(3) . . . . ?
C9 C8 C7 C6 0.6(4) . . . . ?
C9 C8 C7 C15 176.5(3) . . . . ?
C9 C10 C6 Sm1 69.4(3) . . . . ?
C9 C10 C6 C7 0.5(4) . . . . ?
C4 C3 C2 Sm1 -67.3(3) . . . . ?
C4 C3 C2 C1 0.6(4) . . . . ?
C4 C3 C2 C11 179.1(4) . . . . ?
C3 C4 C5 Sm1 66.4(2) . . . . ?
C3 C4 C5 C1 -0.6(4) . . . . ?
C3 C4 C5 C14 -175.8(3) . . . . ?
C5 C1 C2 Sm1 70.2(3) . . . . ?
C5 C1 C2 C3 -1.0(4) . . . . ?
C5 C1 C2 C11 -179.5(4) . . . . ?
C5 C4 C3 Sm1 -64.7(2) . . . . ?
C5 C4 C3 C12 175.7(3) . . . . ?
C5 C4 C3 C2 0.0(4) . . . . ?
C16 C8 C9 Sm1 -124.5(4) . . . . ?
C16 C8 C9 C17 -2.5(6) . . . . ?
C16 C8 C9 C10 169.7(4) . . . . ?
C16 C8 C7 Sm1 122.9(4) . . . . ?
C16 C8 C7 C6 -169.3(4) . . . . ?
C16 C8 C7 C15 6.6(6) . . . . ?
C7 C8 C9 Sm1 65.6(3) . . . . ?
C7 C8 C9 C17 -172.5(4) . . . . ?
C7 C8 C9 C10 -0.3(4) . . . . ?
C2 C1 C5 Sm1 -69.7(3) . . . . ?
C2 C1 C5 C4 1.0(4) . . . . ?
C2 C1 C5 C14 175.9(4) . . . . ?
C13 C4 C3 Sm1 121.9(4) . . . . ?
C13 C4 C3 C12 2.4(6) . . . . ?
C13 C4 C3 C2 -173.3(4) . . . . ?
C13 C4 C5 Sm1 -119.9(4) . . . . ?
C13 C4 C5 C1 173.0(4) . . . . ?
C13 C4 C5 C14 -2.1(6) . . . . ?
C18 C10 C6 Sm1 -114.6(4) . . . . ?
C18 C10 C6 C7 176.5(4) . . . . ?
C15 C7 C6 Sm1 113.9(4) . . . . ?
C15 C7 C6 C10 -176.5(4) . . . . ?
